data_2205396
loop_
_publ_author_name
'Uno, Chia-Liang'
'Kuo, Pei-Cheng'
'Lee, Hon Man'
'Huang, Jui-Hsien'

_publ_section_title
Bis(<i>tert</i>-butylimido)[2-(dimethylaminomethyl)pyrrol-1-yl]tungsten(VI)-\m-oxo-bis(<i>tert</i>-butylimido)(\h^2^-<i>N,O</i>-<i>tert</i>-butylnitroso)tungsten(VI)
_journal_issue 4
_journal_name_full 'Acta Crystallographica Section E'
_journal_page_first m697
_journal_page_last m698
_journal_paper_doi 10.1107/S1600536805007610
_journal_volume 61
_journal_year 2005
_chemical_formula_iupac '[W2 (C4 H9 N)4 (C7 H11 N2) (C4 H10 N O) O]'
_chemical_formula_moiety 'C27 H57 N7 O2 W2'
_chemical_formula_sum 'C27 H57 N7 O2 W2'
_chemical_formula_weight 879.50
_chemical_name_systematic
;
Bis(tert-butylimido)[2-(dimethylaminomethyl)pyrrol-1-yl]tungsten(VI)-\m-oxo-
bis(tert-butylimido)(\h^2^-N,O-tert-butylnitroso)tungsten(VI)
;
_space_group_IT_number 2
_symmetry_cell_setting triclinic
_symmetry_space_group_name_Hall '-P 1'
_symmetry_space_group_name_H-M 'P -1'
_atom_sites_solution_hydrogens geom
_atom_sites_solution_primary direct
_atom_sites_solution_secondary difmap
_audit_creation_method SHELXL-97
_cell_angle_alpha 86.334(2)
_cell_angle_beta 79.479(2)
_cell_angle_gamma 83.175(2)
_cell_formula_units_Z 2
_cell_length_a 9.6263(3)
_cell_length_b 12.0153(3)
_cell_length_c 15.6375(4)
_cell_measurement_reflns_used 5880
_cell_measurement_temperature 150(2)
_cell_measurement_theta_max 28.8
_cell_measurement_theta_min 2.3
_cell_volume 1764.02(8)
_computing_cell_refinement APEX2
_computing_data_collection 'APEX2 (Bruker, 2004)'
_computing_data_reduction APEX2
_computing_molecular_graphics SHELXTL
_computing_publication_material SHELXTL
_computing_structure_refinement SHELXTL
_computing_structure_solution 'SHELXTL (Sheldrick, 1998)'
_diffrn_ambient_temperature 150(2)
_diffrn_measured_fraction_theta_full 0.987
_diffrn_measured_fraction_theta_max 0.987
_diffrn_measurement_device_type 'Bruker SMART APEX-II'
_diffrn_measurement_method \w
_diffrn_radiation_monochromator graphite
_diffrn_radiation_type MoK\a
_diffrn_radiation_wavelength 0.71073
_diffrn_reflns_av_R_equivalents 0.0286
_diffrn_reflns_av_sigmaI/netI 0.0343
_diffrn_reflns_limit_h_max 13
_diffrn_reflns_limit_h_min -12
_diffrn_reflns_limit_k_max 16
_diffrn_reflns_limit_k_min -16
_diffrn_reflns_limit_l_max 21
_diffrn_reflns_limit_l_min -21
_diffrn_reflns_number 25718
_diffrn_reflns_theta_full 28.87
_diffrn_reflns_theta_max 28.87
_diffrn_reflns_theta_min 2.16
_diffrn_standards_decay_% 0
_diffrn_standards_interval_count 0
_diffrn_standards_interval_time 0
_diffrn_standards_number 0
_exptl_absorpt_coefficient_mu 6.547
_exptl_absorpt_correction_T_max 0.171
_exptl_absorpt_correction_T_min 0.080
_exptl_absorpt_correction_type multi-scan
_exptl_absorpt_process_details '(SADABS; Sheldrick, 2003)'
_exptl_crystal_colour colorless
_exptl_crystal_density_diffrn 1.656
_exptl_crystal_density_method 'not measured'
_exptl_crystal_description block
_exptl_crystal_F_000 864
_exptl_crystal_size_max 0.53
_exptl_crystal_size_mid 0.34
_exptl_crystal_size_min 0.27
_refine_diff_density_max 3.040
_refine_diff_density_min -1.897
_refine_ls_extinction_method none
_refine_ls_goodness_of_fit_ref 1.041
_refine_ls_hydrogen_treatment constr
_refine_ls_matrix_type full
_refine_ls_number_parameters 360
_refine_ls_number_reflns 9142
_refine_ls_number_restraints 0
_refine_ls_restrained_S_all 1.041
_refine_ls_R_factor_all 0.0353
_refine_ls_R_factor_gt 0.0262
_refine_ls_shift/su_max 0.002
_refine_ls_shift/su_mean 0.000
_refine_ls_structure_factor_coef Fsqd
_refine_ls_weighting_details 'calc w = 1/[\s^2^(Fo^2^)+(0.0236P)^2^+3.8003P] where P = (Fo^2^+2Fc^2^)/3'
_refine_ls_weighting_scheme calc
_refine_ls_wR_factor_gt 0.0602
_refine_ls_wR_factor_ref 0.0630
_reflns_number_gt 7668
_reflns_number_total 9142
_reflns_threshold_expression I>2\s
_cod_data_source_file ac6163.cif
_cod_data_source_block I
_cod_database_code 2205396
_cod_database_fobs_code 2205396

loop_
_symmetry_equiv_pos_as_xyz
'x, y, z'
'-x, -y, -z'

loop_
_atom_site_label
_atom_site_fract_x
_atom_site_fract_y
_atom_site_fract_z
_atom_site_U_iso_or_equiv
_atom_site_adp_type
_atom_site_calc_flag
_atom_site_refinement_flags
_atom_site_occupancy
_atom_site_type_symbol
W1 0.547649(14) 0.291142(11) 0.243471(9) 0.01774(4) Uani d . 1 W
O1 0.5664(3) 0.1316(2) 0.25392(17) 0.0253(6) Uani d . 1 O
N1 0.3678(3) 0.4023(3) 0.2761(2) 0.0255(7) Uani d . 1 N
C1 0.3147(5) 0.4615(3) 0.3504(3) 0.0319(9) Uani d . 1 C
H1 0.3622 0.4645 0.3982 0.038 Uiso calc R 1 H
W2 0.618558(14) -0.016386(12) 0.296263(9) 0.01901(4) Uani d . 1 W
N2 0.3673(3) 0.2456(3) 0.1644(2) 0.0265(7) Uani d . 1 N
C2 0.1831(5) 0.5150(4) 0.3442(4) 0.0437(12) Uani d . 1 C
H2 0.1238 0.5608 0.3865 0.052 Uiso calc R 1 H
O2 0.6194(3) 0.0443(3) 0.41870(19) 0.0332(7) Uani d . 1 O
N3 0.6414(3) 0.3396(3) 0.1430(2) 0.0245(7) Uani d . 1 N
C3 0.1514(5) 0.4895(4) 0.2630(4) 0.0411(11) Uani d . 1 C
H3A 0.0675 0.5154 0.2405 0.049 Uiso calc R 1 H
N4 0.6323(3) 0.3249(3) 0.3272(2) 0.0232(6) Uani d . 1 N
C4 0.2653(4) 0.4203(4) 0.2231(3) 0.0311(9) Uani d . 1 C
N5 0.4787(3) -0.0910(3) 0.2822(2) 0.0250(7) Uani d . 1 N
C5 0.2977(5) 0.3578(4) 0.1412(3) 0.0353(10) Uani d . 1 C
H5A 0.2092 0.3504 0.1192 0.042 Uiso calc R 1 H
H5B 0.3620 0.3973 0.0958 0.042 Uiso calc R 1 H
N6 0.7761(3) -0.0637(3) 0.2277(2) 0.0278(7) Uani d . 1 N
C6 0.2617(4) 0.1793(4) 0.2184(3) 0.0337(9) Uani d . 1 C
H6A 0.2137 0.2218 0.2689 0.050 Uiso calc R 1 H
H6B 0.3098 0.1084 0.2383 0.050 Uiso calc R 1 H
H6C 0.1915 0.1635 0.1839 0.050 Uiso calc R 1 H
C7 0.4314(5) 0.1843(4) 0.0847(3) 0.0390(11) Uani d . 1 C
H7A 0.3561 0.1688 0.0541 0.059 Uiso calc R 1 H
H7B 0.4836 0.1134 0.1010 0.059 Uiso calc R 1 H
H7C 0.4969 0.2302 0.0466 0.059 Uiso calc R 1 H
N7 0.6449(3) -0.0751(3) 0.4225(2) 0.0243(7) Uani d . 1 N
H7 0.5645 -0.1063 0.4513 0.029 Uiso calc R 1 H
C8 0.7541(4) 0.3937(4) 0.0874(3) 0.0298(9) Uani d . 1 C
C9 0.7273(7) 0.5200(5) 0.1017(4) 0.0630(18) Uani d . 1 C
H9A 0.6307 0.5479 0.0931 0.095 Uiso calc R 1 H
H9B 0.7961 0.5591 0.0601 0.095 Uiso calc R 1 H
H9C 0.7378 0.5338 0.1612 0.095 Uiso calc R 1 H
C10 0.8955(5) 0.3457(7) 0.1075(4) 0.072(2) Uani d . 1 C
H10A 0.9009 0.3616 0.1674 0.108 Uiso calc R 1 H
H10B 0.9709 0.3796 0.0672 0.108 Uiso calc R 1 H
H10C 0.9075 0.2643 0.1010 0.108 Uiso calc R 1 H
C11 0.7461(6) 0.3756(5) -0.0073(3) 0.0450(12) Uani d . 1 C
H11A 0.7572 0.2950 -0.0170 0.067 Uiso calc R 1 H
H11B 0.8223 0.4109 -0.0459 0.067 Uiso calc R 1 H
H11C 0.6538 0.4092 -0.0199 0.067 Uiso calc R 1 H
C12 0.7165(4) 0.3531(3) 0.3892(3) 0.0255(8) Uani d . 1 C
C13 0.6361(6) 0.3282(5) 0.4808(3) 0.0466(12) Uani d . 1 C
H13A 0.5422 0.3716 0.4888 0.070 Uiso calc R 1 H
H13B 0.6896 0.3491 0.5238 0.070 Uiso calc R 1 H
H13C 0.6250 0.2480 0.4884 0.070 Uiso calc R 1 H
C14 0.7380(5) 0.4768(4) 0.3768(3) 0.0393(11) Uani d . 1 C
H14A 0.7917 0.4913 0.3184 0.059 Uiso calc R 1 H
H14B 0.7909 0.4969 0.4204 0.059 Uiso calc R 1 H
H14C 0.6453 0.5221 0.3836 0.059 Uiso calc R 1 H
C15 0.8596(5) 0.2794(4) 0.3728(4) 0.0447(12) Uani d . 1 C
H15A 0.8429 0.2002 0.3769 0.067 Uiso calc R 1 H
H15B 0.9161 0.2933 0.4164 0.067 Uiso calc R 1 H
H15C 0.9111 0.2978 0.3145 0.067 Uiso calc R 1 H
C16 0.4046(4) -0.1777(4) 0.2548(3) 0.0280(8) Uani d . 1 C
C17 0.2565(4) -0.1732(4) 0.3102(3) 0.0362(10) Uani d . 1 C
H17A 0.2643 -0.1800 0.3720 0.054 Uiso calc R 1 H
H17B 0.2081 -0.2352 0.2961 0.054 Uiso calc R 1 H
H17C 0.2018 -0.1017 0.2982 0.054 Uiso calc R 1 H
C18 0.3917(5) -0.1527(5) 0.1588(3) 0.0443(12) Uani d . 1 C
H18A 0.3364 -0.0796 0.1528 0.066 Uiso calc R 1 H
H18B 0.3436 -0.2111 0.1390 0.066 Uiso calc R 1 H
H18C 0.4867 -0.1515 0.1235 0.066 Uiso calc R 1 H
C19 0.4887(5) -0.2911(4) 0.2677(4) 0.0437(12) Uani d . 1 C
H19A 0.5829 -0.2929 0.2310 0.065 Uiso calc R 1 H
H19B 0.4382 -0.3506 0.2516 0.065 Uiso calc R 1 H
H19C 0.4991 -0.3029 0.3289 0.065 Uiso calc R 1 H
C20 0.8819(4) -0.1145(4) 0.1586(3) 0.0341(10) Uani d . 1 C
C21 0.8128(6) -0.1239(6) 0.0790(3) 0.0575(16) Uani d . 1 C
H21A 0.7333 -0.1696 0.0949 0.086 Uiso calc R 1 H
H21B 0.8832 -0.1594 0.0325 0.086 Uiso calc R 1 H
H21C 0.7776 -0.0488 0.0586 0.086 Uiso calc R 1 H
C22 0.9386(5) -0.2328(4) 0.1894(3) 0.0460(12) Uani d . 1 C
H22A 0.9808 -0.2276 0.2413 0.069 Uiso calc R 1 H
H22B 1.0110 -0.2664 0.1430 0.069 Uiso calc R 1 H
H22C 0.8602 -0.2797 0.2035 0.069 Uiso calc R 1 H
C23 1.0035(5) -0.0402(5) 0.1359(4) 0.0492(13) Uani d . 1 C
H23A 0.9654 0.0359 0.1195 0.074 Uiso calc R 1 H
H23B 1.0731 -0.0712 0.0871 0.074 Uiso calc R 1 H
H23C 1.0496 -0.0378 0.1866 0.074 Uiso calc R 1 H
C24 0.7723(4) -0.1219(3) 0.4603(2) 0.0247(8) Uani d . 1 C
C25 0.7890(5) -0.2478(4) 0.4466(3) 0.0399(11) Uani d . 1 C
H25A 0.7018 -0.2795 0.4745 0.060 Uiso calc R 1 H
H25B 0.8692 -0.2841 0.4724 0.060 Uiso calc R 1 H
H25C 0.8068 -0.2607 0.3841 0.060 Uiso calc R 1 H
C26 0.9026(4) -0.0685(4) 0.4162(3) 0.0337(10) Uani d . 1 C
H26A 0.9186 -0.0800 0.3535 0.051 Uiso calc R 1 H
H26B 0.9854 -0.1029 0.4403 0.051 Uiso calc R 1 H
H26C 0.8884 0.0121 0.4261 0.051 Uiso calc R 1 H
C27 0.7426(5) -0.1000(5) 0.5569(3) 0.0457(12) Uani d . 1 C
H27A 0.7162 -0.0195 0.5650 0.069 Uiso calc R 1 H
H27B 0.8281 -0.1246 0.5818 0.069 Uiso calc R 1 H
H27C 0.6645 -0.1416 0.5862 0.069 Uiso calc R 1 H

loop_
_atom_site_aniso_label
_atom_site_aniso_U_11
_atom_site_aniso_U_22
_atom_site_aniso_U_33
_atom_site_aniso_U_12
_atom_site_aniso_U_13
_atom_site_aniso_U_23
W1 0.01895(7) 0.01578(8) 0.01867(7) -0.00371(5) -0.00221(5) -0.00194(5)
O1 0.0286(14) 0.0184(13) 0.0303(14) -0.0047(11) -0.0069(11) -0.0031(11)
N1 0.0240(16) 0.0204(16) 0.0319(17) -0.0055(13) -0.0025(13) -0.0011(13)
C1 0.033(2) 0.020(2) 0.039(2) -0.0045(17) 0.0039(18) -0.0071(17)
W2 0.01799(7) 0.01796(8) 0.02240(8) -0.00391(6) -0.00615(5) 0.00028(6)
N2 0.0258(16) 0.0292(18) 0.0269(16) -0.0078(14) -0.0079(13) -0.0012(14)
C2 0.031(2) 0.028(2) 0.065(3) 0.0000(19) 0.010(2) -0.009(2)
O2 0.0373(16) 0.0283(16) 0.0348(16) 0.0004(13) -0.0088(13) -0.0068(13)
N3 0.0234(15) 0.0257(17) 0.0234(15) -0.0036(13) -0.0007(12) -0.0021(13)
C3 0.023(2) 0.029(2) 0.068(3) -0.0010(18) -0.003(2) 0.004(2)
N4 0.0242(15) 0.0218(17) 0.0236(15) -0.0025(13) -0.0032(12) -0.0052(12)
C4 0.027(2) 0.024(2) 0.041(2) -0.0041(16) -0.0044(17) 0.0081(17)
N5 0.0260(16) 0.0198(16) 0.0307(17) -0.0064(13) -0.0077(13) 0.0030(13)
C5 0.030(2) 0.040(3) 0.038(2) -0.0072(19) -0.0144(18) 0.0119(19)
N6 0.0229(16) 0.035(2) 0.0237(16) 0.0005(14) -0.0019(13) -0.0005(14)
C6 0.027(2) 0.038(2) 0.039(2) -0.0112(18) -0.0090(18) 0.0023(19)
C7 0.040(2) 0.050(3) 0.031(2) -0.010(2) -0.0122(19) -0.011(2)
N7 0.0204(15) 0.0209(16) 0.0330(17) -0.0047(13) -0.0057(13) -0.0038(13)
C8 0.032(2) 0.032(2) 0.0248(19) -0.0112(17) 0.0028(16) 0.0006(16)
C9 0.092(5) 0.040(3) 0.053(3) -0.030(3) 0.019(3) -0.013(3)
C10 0.030(3) 0.112(6) 0.068(4) -0.018(3) -0.002(3) 0.035(4)
C11 0.058(3) 0.046(3) 0.027(2) -0.015(2) 0.005(2) 0.000(2)
C12 0.031(2) 0.0216(19) 0.0272(19) -0.0032(16) -0.0121(16) -0.0063(15)
C13 0.066(3) 0.050(3) 0.029(2) -0.020(3) -0.011(2) -0.003(2)
C14 0.052(3) 0.021(2) 0.050(3) -0.010(2) -0.020(2) -0.0030(19)
C15 0.041(3) 0.041(3) 0.057(3) 0.007(2) -0.025(2) -0.014(2)
C16 0.0246(19) 0.026(2) 0.035(2) -0.0094(16) -0.0042(16) -0.0062(17)
C17 0.027(2) 0.036(3) 0.046(3) -0.0114(18) -0.0029(18) -0.003(2)
C18 0.041(3) 0.063(3) 0.035(2) -0.019(2) -0.009(2) -0.014(2)
C19 0.032(2) 0.025(2) 0.072(3) -0.0063(19) 0.002(2) -0.010(2)
C20 0.0170(18) 0.052(3) 0.030(2) -0.0040(18) 0.0043(15) -0.0050(19)
C21 0.039(3) 0.102(5) 0.031(2) -0.005(3) -0.002(2) -0.016(3)
C22 0.036(2) 0.044(3) 0.051(3) 0.010(2) 0.004(2) -0.017(2)
C23 0.032(2) 0.058(3) 0.055(3) -0.014(2) 0.002(2) 0.006(3)
C24 0.0213(17) 0.026(2) 0.0267(19) -0.0009(15) -0.0042(14) -0.0034(15)
C25 0.042(3) 0.027(2) 0.051(3) 0.0035(19) -0.014(2) 0.000(2)
C26 0.0236(19) 0.044(3) 0.037(2) -0.0095(18) -0.0099(17) -0.0005(19)
C27 0.034(2) 0.069(4) 0.032(2) 0.008(2) -0.0041(19) -0.013(2)

loop_
_atom_type_symbol
_atom_type_description
_atom_type_scat_dispersion_real
_atom_type_scat_dispersion_imag
_atom_type_scat_source
C C 0.0033 0.0016 'International Tables Vol C Tables 4.2.6.8 and 6.1.1.4'
H H 0.0000 0.0000 'International Tables Vol C Tables 4.2.6.8 and 6.1.1.4'
N N 0.0061 0.0033 'International Tables Vol C Tables 4.2.6.8 and 6.1.1.4'
W W -0.8490 6.8722 'International Tables Vol C Tables 4.2.6.8 and 6.1.1.4'
O O 0.0106 0.0060 'International Tables Vol C Tables 4.2.6.8 and 6.1.1.4'

loop_
_geom_angle_atom_site_label_1
_geom_angle_atom_site_label_2
_geom_angle_atom_site_label_3
_geom_angle
N4 W1 N3 108.77(15)
N4 W1 O1 101.78(13)
N3 W1 O1 111.49(13)
N4 W1 N1 95.83(14)
N3 W1 N1 107.55(14)
O1 W1 N1 128.59(12)
N4 W1 N2 162.12(13)
N3 W1 N2 87.56(13)
O1 W1 N2 77.92(11)
N1 W1 N2 71.62(12)
W2 O1 W1 159.69(16)
C1 N1 C4 106.7(3)
C1 N1 W1 131.9(3)
C4 N1 W1 121.0(3)
C2 C1 N1 109.4(4)
C2 C1 H1 125.3
N1 C1 H1 125.3
N6 W2 N5 110.91(16)
N6 W2 O1 105.59(14)
N5 W2 O1 103.99(13)
N6 W2 O2 121.55(14)
N5 W2 O2 119.23(14)
O1 W2 O2 90.09(11)
N6 W2 N7 105.79(14)
N5 W2 N7 100.27(14)
O1 W2 N7 129.66(12)
O2 W2 N7 39.72(12)
C6 N2 C7 109.0(3)
C6 N2 C5 109.8(3)
C7 N2 C5 110.7(3)
C6 N2 W1 112.6(2)
C7 N2 W1 111.8(2)
C5 N2 W1 102.9(2)
C1 C2 C3 107.6(4)
C1 C2 H2 126.2
C3 C2 H2 126.2
N7 O2 W2 70.46(18)
C8 N3 W1 154.8(3)
C4 C3 C2 106.8(4)
C4 C3 H3A 126.6
C2 C3 H3A 126.6
C12 N4 W1 173.7(3)
C3 C4 N1 109.5(4)
C3 C4 C5 134.8(4)
N1 C4 C5 115.5(4)
C16 N5 W2 160.0(3)
N2 C5 C4 105.9(3)
N2 C5 H5A 110.6
C4 C5 H5A 110.6
N2 C5 H5B 110.6
C4 C5 H5B 110.6
H5A C5 H5B 108.7
C20 N6 W2 165.1(3)
N2 C6 H6A 109.5
N2 C6 H6B 109.5
H6A C6 H6B 109.5
N2 C6 H6C 109.5
H6A C6 H6C 109.5
H6B C6 H6C 109.5
N2 C7 H7A 109.5
N2 C7 H7B 109.5
H7A C7 H7B 109.5
N2 C7 H7C 109.5
H7A C7 H7C 109.5
H7B C7 H7C 109.5
O2 N7 C24 115.1(3)
O2 N7 W2 69.81(17)
C24 N7 W2 132.7(2)
O2 N7 H7 110.5
C24 N7 H7 110.5
W2 N7 H7 110.5
N3 C8 C10 110.3(4)
N3 C8 C11 108.4(4)
C10 C8 C11 110.5(4)
N3 C8 C9 108.2(4)
C10 C8 C9 111.3(5)
C11 C8 C9 108.2(4)
C8 C9 H9A 109.5
C8 C9 H9B 109.5
H9A C9 H9B 109.5
C8 C9 H9C 109.5
H9A C9 H9C 109.5
H9B C9 H9C 109.5
C8 C10 H10A 109.5
C8 C10 H10B 109.5
H10A C10 H10B 109.5
C8 C10 H10C 109.5
H10A C10 H10C 109.5
H10B C10 H10C 109.5
C8 C11 H11A 109.5
C8 C11 H11B 109.5
H11A C11 H11B 109.5
C8 C11 H11C 109.5
H11A C11 H11C 109.5
H11B C11 H11C 109.5
N4 C12 C14 109.4(3)
N4 C12 C13 108.1(3)
C14 C12 C13 110.3(4)
N4 C12 C15 107.8(3)
C14 C12 C15 110.8(4)
C13 C12 C15 110.4(4)
C12 C13 H13A 109.5
C12 C13 H13B 109.5
H13A C13 H13B 109.5
C12 C13 H13C 109.5
H13A C13 H13C 109.5
H13B C13 H13C 109.5
C12 C14 H14A 109.5
C12 C14 H14B 109.5
H14A C14 H14B 109.5
C12 C14 H14C 109.5
H14A C14 H14C 109.5
H14B C14 H14C 109.5
C12 C15 H15A 109.5
C12 C15 H15B 109.5
H15A C15 H15B 109.5
C12 C15 H15C 109.5
H15A C15 H15C 109.5
H15B C15 H15C 109.5
N5 C16 C19 108.5(3)
N5 C16 C17 108.4(3)
C19 C16 C17 110.6(4)
N5 C16 C18 108.3(4)
C19 C16 C18 111.5(4)
C17 C16 C18 109.3(4)
C16 C17 H17A 109.5
C16 C17 H17B 109.5
H17A C17 H17B 109.5
C16 C17 H17C 109.5
H17A C17 H17C 109.5
H17B C17 H17C 109.5
C16 C18 H18A 109.5
C16 C18 H18B 109.5
H18A C18 H18B 109.5
C16 C18 H18C 109.5
H18A C18 H18C 109.5
H18B C18 H18C 109.5
C16 C19 H19A 109.5
C16 C19 H19B 109.5
H19A C19 H19B 109.5
C16 C19 H19C 109.5
H19A C19 H19C 109.5
H19B C19 H19C 109.5
N6 C20 C21 109.1(3)
N6 C20 C23 108.5(4)
C21 C20 C23 110.4(4)
N6 C20 C22 109.6(4)
C21 C20 C22 109.1(4)
C23 C20 C22 110.1(4)
C20 C21 H21A 109.5
C20 C21 H21B 109.5
H21A C21 H21B 109.5
C20 C21 H21C 109.5
H21A C21 H21C 109.5
H21B C21 H21C 109.5
C20 C22 H22A 109.5
C20 C22 H22B 109.5
H22A C22 H22B 109.5
C20 C22 H22C 109.5
H22A C22 H22C 109.5
H22B C22 H22C 109.5
C20 C23 H23A 109.5
C20 C23 H23B 109.5
H23A C23 H23B 109.5
C20 C23 H23C 109.5
H23A C23 H23C 109.5
H23B C23 H23C 109.5
N7 C24 C26 111.0(3)
N7 C24 C27 108.4(3)
C26 C24 C27 109.9(4)
N7 C24 C25 105.5(3)
C26 C24 C25 111.5(4)
C27 C24 C25 110.3(4)
C24 C25 H25A 109.5
C24 C25 H25B 109.5
H25A C25 H25B 109.5
C24 C25 H25C 109.5
H25A C25 H25C 109.5
H25B C25 H25C 109.5
C24 C26 H26A 109.5
C24 C26 H26B 109.5
H26A C26 H26B 109.5
C24 C26 H26C 109.5
H26A C26 H26C 109.5
H26B C26 H26C 109.5
C24 C27 H27A 109.5
C24 C27 H27B 109.5
H27A C27 H27B 109.5
C24 C27 H27C 109.5
H27A C27 H27C 109.5
H27B C27 H27C 109.5

loop_
_geom_bond_atom_site_label_1
_geom_bond_atom_site_label_2
_geom_bond_distance
W1 N4 1.754(3)
W1 N3 1.765(3)
W1 O1 1.903(3)
W1 N1 2.063(3)
W1 N2 2.437(3)
O1 W2 1.901(3)
N1 C1 1.385(5)
N1 C4 1.390(5)
C1 C2 1.367(6)
C1 H1 0.9500
W2 N6 1.747(3)
W2 N5 1.757(3)
W2 O2 2.094(3)
W2 N7 2.102(3)
N2 C6 1.475(5)
N2 C7 1.484(6)
N2 C5 1.486(5)
C2 C3 1.418(8)
C2 H2 0.9500
O2 N7 1.426(4)
N3 C8 1.451(5)
C3 C4 1.372(6)
C3 H3A 0.9500
N4 C12 1.451(5)
C4 C5 1.491(7)
N5 C16 1.457(5)
C5 H5A 0.9900
C5 H5B 0.9900
N6 C20 1.454(5)
C6 H6A 0.9800
C6 H6B 0.9800
C6 H6C 0.9800
C7 H7A 0.9800
C7 H7B 0.9800
C7 H7C 0.9800
N7 C24 1.492(5)
N7 H7 0.9300
C8 C10 1.493(7)
C8 C11 1.528(6)
C8 C9 1.534(7)
C9 H9A 0.9800
C9 H9B 0.9800
C9 H9C 0.9800
C10 H10A 0.9800
C10 H10B 0.9800
C10 H10C 0.9800
C11 H11A 0.9800
C11 H11B 0.9800
C11 H11C 0.9800
C12 C14 1.521(6)
C12 C13 1.528(6)
C12 C15 1.535(6)
C13 H13A 0.9800
C13 H13B 0.9800
C13 H13C 0.9800
C14 H14A 0.9800
C14 H14B 0.9800
C14 H14C 0.9800
C15 H15A 0.9800
C15 H15B 0.9800
C15 H15C 0.9800
C16 C19 1.521(6)
C16 C17 1.524(6)
C16 C18 1.536(6)
C17 H17A 0.9800
C17 H17B 0.9800
C17 H17C 0.9800
C18 H18A 0.9800
C18 H18B 0.9800
C18 H18C 0.9800
C19 H19A 0.9800
C19 H19B 0.9800
C19 H19C 0.9800
C20 C21 1.530(6)
C20 C23 1.533(6)
C20 C22 1.541(7)
C21 H21A 0.9800
C21 H21B 0.9800
C21 H21C 0.9800
C22 H22A 0.9800
C22 H22B 0.9800
C22 H22C 0.9800
C23 H23A 0.9800
C23 H23B 0.9800
C23 H23C 0.9800
C24 C26 1.510(6)
C24 C27 1.519(6)
C24 C25 1.527(6)
C25 H25A 0.9800
C25 H25B 0.9800
C25 H25C 0.9800
C26 H26A 0.9800
C26 H26B 0.9800
C26 H26C 0.9800
C27 H27A 0.9800
C27 H27B 0.9800
C27 H27C 0.9800

loop_
_geom_hbond_atom_site_label_D
_geom_hbond_atom_site_label_H
_geom_hbond_atom_site_label_A
_geom_hbond_site_symmetry_A
_geom_hbond_distance_DH
_geom_hbond_distance_HA
_geom_hbond_distance_DA
_geom_hbond_angle_DHA
N7 H7 O2 2_656 0.93 2.53 3.220(4) 132
